data_3000197
loop_
_publ_author_name
'Kwong, Fuk Yee''Wong, Shun Man''So, Chau Ming'

_journal_name_full 'To be published'
_chemical_formula_sum 'C25 H42 Cl4 N3 O P Pd'
_symmetry_space_group_name_Hall '-P 2ybc'
_symmetry_space_group_name_H-M 'P 1 21/c 1'
_cell_angle_alpha 90.00
_cell_angle_beta 91.390(2)
_cell_angle_gamma 90.00
_cell_length_a 11.4333(3)
_cell_length_b 13.5925(4)
_cell_length_c 20.6057(6)
_cell_measurement_temperature 296(2)
_cell_volume 3201.33(16)
_diffrn_ambient_temperature 296(2)
_diffrn_radiation_type MoK\a
_diffrn_radiation_wavelength 0.71073
_refine_ls_goodness_of_fit_ref 1.000
_refine_ls_R_factor_all 0.0559
_refine_ls_R_factor_gt 0.0374
_refine_ls_wR_factor_gt 0.0815
_refine_ls_wR_factor_ref 0.0905
_cod_database_code 3000197
_cod_hold_until_date 2018-09-19

loop_
_atom_site_label
_atom_site_fract_x
_atom_site_fract_y
_atom_site_fract_z
? ? ? ?
